data_4068776
loop_
_publ_author_name
'Han, Yuan'
'Lee, Li Juan'
'Huynh, Han Vinh'

_publ_section_title
;
 Palladium(II) Pyrazolin-4-ylidenes: Substituent Effects on the Formation
 and Catalytic Activity of Pyrazole-Based Remote NHC Complexes
;
_journal_issue 9
_journal_name_full Organometallics
_journal_page_first 2778
_journal_paper_doi 10.1021/om8010849
_journal_volume 28
_journal_year 2009
_chemical_formula_sum 'C17 H19 I2 N3 Pd'
_chemical_formula_weight 625.55
_chemical_name_systematic
; 
 ? 
;
_space_group_IT_number 14
_symmetry_cell_setting monoclinic
_symmetry_space_group_name_Hall '-P 2yn'
_symmetry_space_group_name_H-M 'P 1 21/n 1'
_atom_sites_solution_hydrogens geom
_atom_sites_solution_primary direct
_atom_sites_solution_secondary difmap
_audit_creation_method SHELXL-97
_cell_angle_alpha 90.00
_cell_angle_beta 97.151(3)
_cell_angle_gamma 90.00
_cell_formula_units_Z 4
_cell_length_a 11.3735(14)
_cell_length_b 8.5316(11)
_cell_length_c 20.507(3)
_cell_measurement_reflns_used 2006
_cell_measurement_temperature 223(2)
_cell_measurement_theta_max 26.67
_cell_measurement_theta_min 2.59
_cell_volume 1974.4(5)
_computing_cell_refinement 'Bruker SMART'
_computing_data_collection 'Bruker SMART'
_computing_data_reduction 'Bruker SAINT'
_computing_molecular_graphics 'Bruker SHELXTL'
_computing_publication_material 'Bruker SHELXTL'
_computing_structure_refinement 'SHELXL-97 (Sheldrick, 1997)'
_computing_structure_solution 'SHELXS-97 (Sheldrick, 1990)'
_diffrn_ambient_temperature 223(2)
_diffrn_measured_fraction_theta_full 0.998
_diffrn_measured_fraction_theta_max 0.998
_diffrn_measurement_device_type 'CCD area detector'
_diffrn_measurement_method 'phi and omega scans'
_diffrn_radiation_monochromator graphite
_diffrn_radiation_source 'fine-focus sealed tube'
_diffrn_radiation_type MoK\a
_diffrn_radiation_wavelength 0.71073
_diffrn_reflns_av_R_equivalents 0.0630
_diffrn_reflns_av_sigmaI/netI 0.0724
_diffrn_reflns_limit_h_max 12
_diffrn_reflns_limit_h_min -14
_diffrn_reflns_limit_k_max 11
_diffrn_reflns_limit_k_min -10
_diffrn_reflns_limit_l_max 25
_diffrn_reflns_limit_l_min -26
_diffrn_reflns_number 13400
_diffrn_reflns_theta_full 27.50
_diffrn_reflns_theta_max 27.50
_diffrn_reflns_theta_min 1.95
_exptl_absorpt_coefficient_mu 4.069
_exptl_absorpt_correction_T_max 0.9230
_exptl_absorpt_correction_T_min 0.4176
_exptl_absorpt_correction_type multi-scan
_exptl_absorpt_process_details 'Sadabs, (Sheldrick 2001)'
_exptl_crystal_colour YELLOW
_exptl_crystal_density_diffrn 2.104
_exptl_crystal_density_meas ?
_exptl_crystal_density_method 'not measured'
_exptl_crystal_description PLATE
_exptl_crystal_F_000 1176
_exptl_crystal_size_max 0.26
_exptl_crystal_size_mid 0.08
_exptl_crystal_size_min 0.02
_refine_diff_density_max 1.059
_refine_diff_density_min -1.060
_refine_diff_density_rms 0.180
_refine_ls_extinction_method none
_refine_ls_goodness_of_fit_ref 1.069
_refine_ls_hydrogen_treatment constr
_refine_ls_matrix_type full
_refine_ls_number_parameters 211
_refine_ls_number_reflns 4522
_refine_ls_number_restraints 0
_refine_ls_restrained_S_all 1.069
_refine_ls_R_factor_all 0.0820
_refine_ls_R_factor_gt 0.0562
_refine_ls_shift/su_max 0.001
_refine_ls_shift/su_mean 0.000
_refine_ls_structure_factor_coef Fsqd
_refine_ls_weighting_details 'calc w=1/[\s^2^(Fo^2^)+(0.0421P)^2^+3.3849P] where P=(Fo^2^+2Fc^2^)/3'
_refine_ls_weighting_scheme calc
_refine_ls_wR_factor_gt 0.1093
_refine_ls_wR_factor_ref 0.1175
_reflns_number_gt 3434
_reflns_number_total 4522
_reflns_threshold_expression >2sigma(I)
_cod_data_source_file om8010849_si_002.cif
_cod_data_source_block 5a
_cod_depositor_comments
;
The following automatic conversions were performed:

'_symmetry_cell_setting' value 'Monoclinic' changed to 'monoclinic'
according to /home/saulius/struct/CIF-dictionaries/cif_core.dic
dictionary named 'cif_core.dic' version 2.4.2 from 2011-04-26.

Automatic conversion script
Id: cif_fix_values 1715 2011-07-08 13:25:40Z adriana 

The following automatic conversions were performed:

'_exptl_crystal_density_meas' value 'Not measured' was changed to '?'
- the value is perceived as not measured.

Automatic conversion script
Id: cif_fix_values 3008 2015-01-20 13:52:24Z robertas 
;
_cod_original_cell_volume 1974.4(4)
_cod_original_sg_symbol_H-M P2(1)/n
_cod_database_code 4068776

loop_
_symmetry_equiv_pos_as_xyz
'x, y, z'
'-x+1/2, y+1/2, -z+1/2'
'-x, -y, -z'
'x-1/2, -y-1/2, z-1/2'

loop_
_atom_site_label
_atom_site_type_symbol
_atom_site_fract_x
_atom_site_fract_y
_atom_site_fract_z
_atom_site_U_iso_or_equiv
_atom_site_adp_type
_atom_site_occupancy
_atom_site_symmetry_multiplicity
_atom_site_calc_flag
_atom_site_refinement_flags
Pd1 Pd 0.69530(5) 0.15443(6) 0.58739(3) 0.02456(15) Uani 1 1 d .
I1 I 0.48712(4) 0.28534(6) 0.57146(3) 0.03693(16) Uani 1 1 d .
I2 I 0.90973(4) 0.04215(6) 0.60520(3) 0.03583(16) Uani 1 1 d .
N1 N 0.8117(5) 0.5171(7) 0.4741(3) 0.0296(14) Uani 1 1 d .
N2 N 0.8109(5) 0.3955(7) 0.4311(3) 0.0325(15) Uani 1 1 d .
N3 N 0.6347(5) -0.0256(7) 0.6463(3) 0.0292(14) Uani 1 1 d .
C1 C 0.7507(6) 0.3063(9) 0.5248(4) 0.0281(17) Uani 1 1 d .
C2 C 0.7767(6) 0.4658(9) 0.5316(4) 0.0293(17) Uani 1 1 d .
C3 C 0.7719(6) 0.2647(8) 0.4617(4) 0.0308(18) Uani 1 1 d .
C4 C 0.7693(8) 0.5686(10) 0.5874(4) 0.044(2) Uani 1 1 d .
H4A H 0.8464 0.5755 0.6135 0.066 Uiso 1 1 calc R
H4B H 0.7122 0.5267 0.6143 0.066 Uiso 1 1 calc R
H4C H 0.7444 0.6721 0.5719 0.066 Uiso 1 1 calc R
C5 C 0.7613(7) 0.1120(9) 0.4274(4) 0.038(2) Uani 1 1 d .
H5A H 0.7318 0.1284 0.3815 0.057 Uiso 1 1 calc R
H5B H 0.7066 0.0455 0.4474 0.057 Uiso 1 1 calc R
H5C H 0.8384 0.0621 0.4308 0.057 Uiso 1 1 calc R
C6 C 0.8614(8) 0.6697(10) 0.4593(5) 0.047(2) Uani 1 1 d .
H6A H 0.9466 0.6604 0.4603 0.070 Uiso 1 1 calc R
H6B H 0.8436 0.7457 0.4919 0.070 Uiso 1 1 calc R
H6C H 0.8268 0.7038 0.4160 0.070 Uiso 1 1 calc R
C7 C 0.8290(7) 0.4095(10) 0.3640(4) 0.0345(18) Uani 1 1 d .
C8 C 0.7514(8) 0.4972(10) 0.3204(4) 0.044(2) Uani 1 1 d .
H8 H 0.6883 0.5526 0.3351 0.053 Uiso 1 1 calc R
C9 C 0.7693(9) 0.5004(13) 0.2558(5) 0.063(3) Uani 1 1 d .
H9 H 0.7174 0.5591 0.2259 0.075 Uiso 1 1 calc R
C10 C 0.8626(8) 0.4190(11) 0.2327(5) 0.048(2) Uani 1 1 d .
H10 H 0.8731 0.4223 0.1880 0.058 Uiso 1 1 calc R
C11 C 0.9380(8) 0.3351(10) 0.2761(5) 0.045(2) Uani 1 1 d .
H11 H 1.0007 0.2790 0.2613 0.054 Uiso 1 1 calc R
C12 C 0.9223(7) 0.3323(10) 0.3426(5) 0.043(2) Uani 1 1 d .
H12 H 0.9761 0.2771 0.3727 0.052 Uiso 1 1 calc R
C13 C 0.6722(8) -0.0489(10) 0.7090(4) 0.041(2) Uani 1 1 d .
H13 H 0.7287 0.0210 0.7299 0.049 Uiso 1 1 calc R
C14 C 0.6339(8) -0.1693(10) 0.7459(4) 0.043(2) Uani 1 1 d .
H14 H 0.6600 -0.1778 0.7911 0.051 Uiso 1 1 calc R
C15 C 0.5569(8) -0.2761(11) 0.7147(5) 0.045(2) Uani 1 1 d .
H15 H 0.5306 -0.3616 0.7379 0.054 Uiso 1 1 calc R
C16 C 0.5185(7) -0.2571(9) 0.6495(5) 0.042(2) Uani 1 1 d .
H16 H 0.4662 -0.3299 0.6272 0.050 Uiso 1 1 calc R
C17 C 0.5579(7) -0.1283(9) 0.6163(5) 0.039(2) Uani 1 1 d .
H17 H 0.5296 -0.1136 0.5717 0.047 Uiso 1 1 calc R

loop_
_atom_site_aniso_label
_atom_site_aniso_U_11
_atom_site_aniso_U_22
_atom_site_aniso_U_33
_atom_site_aniso_U_23
_atom_site_aniso_U_13
_atom_site_aniso_U_12
Pd1 0.0255(3) 0.0243(3) 0.0245(3) 0.0028(2) 0.0054(2) 0.0007(2)
I1 0.0274(3) 0.0395(3) 0.0450(4) 0.0070(3) 0.0085(2) 0.0065(2)
I2 0.0291(3) 0.0349(3) 0.0438(4) 0.0042(2) 0.0056(2) 0.0075(2)
N1 0.037(3) 0.023(3) 0.029(4) -0.005(3) 0.006(3) -0.003(3)
N2 0.035(3) 0.031(4) 0.033(4) 0.008(3) 0.012(3) -0.005(3)
N3 0.029(3) 0.029(3) 0.029(4) 0.000(3) 0.004(3) -0.002(3)
C1 0.025(4) 0.030(4) 0.031(4) 0.006(3) 0.005(3) 0.003(3)
C2 0.019(3) 0.032(4) 0.037(5) 0.003(3) 0.004(3) 0.005(3)
C3 0.028(4) 0.024(4) 0.042(5) 0.008(3) 0.011(3) 0.004(3)
C4 0.053(5) 0.042(5) 0.038(5) -0.005(4) 0.010(4) 0.004(4)
C5 0.049(5) 0.037(5) 0.032(5) 0.000(4) 0.017(4) 0.004(4)
C6 0.059(6) 0.032(5) 0.050(6) 0.002(4) 0.014(5) -0.011(4)
C7 0.036(4) 0.036(4) 0.034(5) 0.006(4) 0.013(4) -0.007(4)
C8 0.055(5) 0.044(5) 0.037(5) 0.008(4) 0.019(4) 0.019(4)
C9 0.065(7) 0.083(8) 0.043(6) 0.031(5) 0.018(5) 0.027(6)
C10 0.067(6) 0.048(5) 0.035(5) 0.013(4) 0.027(5) 0.011(5)
C11 0.047(5) 0.034(5) 0.058(6) 0.007(4) 0.026(5) 0.001(4)
C12 0.037(4) 0.041(5) 0.053(6) 0.006(4) 0.013(4) 0.007(4)
C13 0.051(5) 0.038(5) 0.035(5) 0.000(4) 0.006(4) -0.009(4)
C14 0.049(5) 0.045(5) 0.033(5) 0.017(4) 0.005(4) -0.006(4)
C15 0.045(5) 0.038(5) 0.051(6) 0.018(4) 0.005(4) 0.000(4)
C16 0.037(5) 0.025(4) 0.062(7) -0.005(4) 0.002(4) -0.011(3)
C17 0.037(4) 0.031(5) 0.050(6) 0.012(4) 0.004(4) 0.002(4)

loop_
_atom_type_symbol
_atom_type_description
_atom_type_scat_dispersion_real
_atom_type_scat_dispersion_imag
_atom_type_scat_source
C C 0.0033 0.0016 'International Tables Vol C Tables 4.2.6.8 and 6.1.1.4'
H H 0.0000 0.0000 'International Tables Vol C Tables 4.2.6.8 and 6.1.1.4'
N N 0.0061 0.0033 'International Tables Vol C Tables 4.2.6.8 and 6.1.1.4'
Pd Pd -0.9988 1.0072 'International Tables Vol C Tables 4.2.6.8 and 6.1.1.4'
I I -0.4742 1.8119 'International Tables Vol C Tables 4.2.6.8 and 6.1.1.4'

loop_
_geom_angle_atom_site_label_1
_geom_angle_atom_site_label_2
_geom_angle_atom_site_label_3
_geom_angle
C1 Pd1 N3 174.0(3)
C1 Pd1 I1 89.8(2)
N3 Pd1 I1 91.54(16)
C1 Pd1 I2 87.9(2)
N3 Pd1 I2 91.09(16)
I1 Pd1 I2 176.12(3)
N2 N1 C2 109.7(6)
N2 N1 C6 121.0(6)
C2 N1 C6 128.8(7)
N1 N2 C3 107.4(6)
N1 N2 C7 125.0(6)
C3 N2 C7 127.0(7)
C13 N3 C17 117.7(7)
C13 N3 Pd1 125.2(5)
C17 N3 Pd1 117.0(5)
C3 C1 C2 106.3(6)
C3 C1 Pd1 122.7(6)
C2 C1 Pd1 130.9(6)
N1 C2 C1 108.0(7)
N1 C2 C4 122.7(7)
C1 C2 C4 129.3(7)
N2 C3 C1 108.6(7)
N2 C3 C5 120.6(7)
C1 C3 C5 130.8(7)
C12 C7 C8 120.5(8)
C12 C7 N2 118.8(8)
C8 C7 N2 120.7(7)
C9 C8 C7 118.3(8)
C8 C9 C10 121.9(9)
C11 C10 C9 118.9(9)
C10 C11 C12 120.1(8)
C7 C12 C11 120.3(9)
N3 C13 C14 124.2(8)
C15 C14 C13 117.9(8)
C16 C15 C14 119.2(8)
C15 C16 C17 119.3(8)
N3 C17 C16 121.6(8)

loop_
_geom_bond_atom_site_label_1
_geom_bond_atom_site_label_2
_geom_bond_distance
Pd1 C1 1.981(7)
Pd1 N3 2.121(6)
Pd1 I1 2.6015(8)
Pd1 I2 2.6033(8)
N1 N2 1.361(9)
N1 C2 1.362(10)
N1 C6 1.466(10)
N2 C3 1.380(9)
N2 C7 1.421(10)
N3 C13 1.319(11)
N3 C17 1.332(10)
C1 C3 1.393(11)
C1 C2 1.395(10)
C2 C4 1.454(11)
C3 C5 1.477(11)
C7 C12 1.367(11)
C7 C8 1.394(12)
C8 C9 1.366(12)
C9 C10 1.399(12)
C10 C11 1.359(13)
C11 C12 1.398(12)
C13 C14 1.378(11)
C14 C15 1.367(12)
C15 C16 1.363(12)
C16 C17 1.396(11)
